data_4307610
loop_
_publ_author_name
'Jong Hyub Paek'
'Kyu Ho Song'
'Il Jung'
'Sang Ook Kang'
'Jaejung Ko'

_publ_section_title
;
Organometallic Fragments Coordinated to a Multiisocyanide Ligand and Their
Physical Properties
;
_journal_name_full 'Inorganic Chemistry'
_journal_page_first 2787
_journal_page_last 2796
_journal_paper_doi 10.1021/ic0620900
_journal_volume 46
_journal_year 2007
_chemical_formula_moiety 'C54 H82 B20 N2 Rh2 S4'
_chemical_formula_sum 'C54 H82 B20 N2 Rh2 S4'
_chemical_formula_weight 1309.48
_chemical_name_common BisRhssCab
_chemical_name_systematic
; 
 ? 
;
_space_group_IT_number 61
_symmetry_cell_setting orthorhombic
_symmetry_space_group_name_Hall '-P 2ac 2ab'
_symmetry_space_group_name_H-M 'P b c a'
_atom_sites_solution_hydrogens geom
_atom_sites_solution_primary direct
_atom_sites_solution_secondary difmap
_audit_creation_method SHELXL-97
_cell_angle_alpha 90.00
_cell_angle_beta 90.00
_cell_angle_gamma 90.00
_cell_formula_units_Z 4
_cell_length_a 17.2591(7)
_cell_length_b 20.7769(9)
_cell_length_c 20.9540(9)
_cell_measurement_reflns_used 17605
_cell_measurement_temperature 233(2)
_cell_measurement_theta_max 28.197
_cell_measurement_theta_min 2.360
_cell_volume 7513.9(6)
_computing_cell_refinement 'SMART (Bruker, 1999)'
_computing_data_collection 'SMART (Bruker, 1999)'
_computing_data_reduction 'SAINT-Plus (Bruker, 1999)'
_computing_molecular_graphics 'Ortep-3 for Windows (Farrugia, 1997)'
_computing_publication_material 'SHELXL-97 (Sheldrick, 1997)'
_computing_structure_refinement 'SHELXL-97 (Sheldrick, 1997)'
_computing_structure_solution 'SHELXS-97 (Sheldrick, 1997)'
_diffrn_ambient_temperature 233(2)
_diffrn_measured_fraction_theta_full 0.999
_diffrn_measured_fraction_theta_max 0.999
_diffrn_measurement_device_type 'Bruker SMART 1000 CCD diffractometer'
_diffrn_measurement_method \w-scans
_diffrn_radiation_monochromator graphite
_diffrn_radiation_source 'fine-focus sealed tube'
_diffrn_radiation_type MoK\a
_diffrn_radiation_wavelength 0.71073
_diffrn_reflns_av_R_equivalents 0.0419
_diffrn_reflns_av_sigmaI/netI 0.0249
_diffrn_reflns_limit_h_max 22
_diffrn_reflns_limit_h_min -22
_diffrn_reflns_limit_k_max 27
_diffrn_reflns_limit_k_min -27
_diffrn_reflns_limit_l_max 27
_diffrn_reflns_limit_l_min -27
_diffrn_reflns_number 74860
_diffrn_reflns_theta_full 28.31
_diffrn_reflns_theta_max 28.31
_diffrn_reflns_theta_min 1.94
_exptl_absorpt_coefficient_mu 0.583
_exptl_absorpt_correction_T_max 0.9324
_exptl_absorpt_correction_T_min 0.787187
_exptl_absorpt_correction_type multi-scan
_exptl_absorpt_process_details 'SADABS (Sheldrick, 1996)'
_exptl_crystal_colour pink
_exptl_crystal_density_diffrn 1.158
_exptl_crystal_density_method 'not measured'
_exptl_crystal_description block
_exptl_crystal_F_000 2696
_exptl_crystal_size_max 0.24
_exptl_crystal_size_mid 0.16
_exptl_crystal_size_min 0.12
_platon_squeeze_details
;
;
_refine_diff_density_max 1.150
_refine_diff_density_min -0.410
_refine_diff_density_rms 0.078
_refine_ls_extinction_method none
_refine_ls_goodness_of_fit_ref 1.144
_refine_ls_hydrogen_treatment constr
_refine_ls_matrix_type full
_refine_ls_number_parameters 370
_refine_ls_number_reflns 9333
_refine_ls_number_restraints 59
_refine_ls_restrained_S_all 1.143
_refine_ls_R_factor_all 0.0544
_refine_ls_R_factor_gt 0.0408
_refine_ls_shift/su_max 0.002
_refine_ls_shift/su_mean 0.000
_refine_ls_structure_factor_coef Fsqd
_refine_ls_weighting_details 'calc w=1/[\s^2^(Fo^2^)+(0.0718P)^2^+1.5915P] where P=(Fo^2^+2Fc^2^)/3'
_refine_ls_weighting_scheme calc
_refine_ls_wR_factor_gt 0.1207
_refine_ls_wR_factor_ref 0.1285
_reflns_number_gt 6967
_reflns_number_total 9333
_reflns_threshold_expression >2sigma(I)
_cod_data_source_file ic0620900si20061102_035258_1.cif
_cod_data_source_block comp2
_cod_database_code 4307610

loop_
_symmetry_equiv_pos_as_xyz
'x, y, z'
'-x+1/2, -y, z+1/2'
'-x, y+1/2, -z+1/2'
'x+1/2, -y+1/2, -z'
'-x, -y, -z'
'x-1/2, y, -z-1/2'
'x, -y-1/2, z-1/2'
'-x-1/2, y-1/2, z'

loop_
_atom_site_label
_atom_site_type_symbol
_atom_site_fract_x
_atom_site_fract_y
_atom_site_fract_z
_atom_site_U_iso_or_equiv
_atom_site_adp_type
_atom_site_occupancy
_atom_site_symmetry_multiplicity
_atom_site_calc_flag
_atom_site_refinement_flags
_atom_site_disorder_assembly
_atom_site_disorder_group
Rh Rh 0.929397(11) 0.053965(9) 0.726371(9) 0.02880(8) Uani 1 1 d . . .
S1 S 0.80059(4) 0.07185(3) 0.69119(3) 0.03760(15) Uani 1 1 d . . .
S2 S 0.96853(4) 0.02071(3) 0.62372(3) 0.03756(16) Uani 1 1 d . . .
N N 0.96358(15) 0.19069(11) 0.67791(11) 0.0442(5) Uani 1 1 d . . .
C1 C 0.88220(14) 0.02050(12) 0.57737(11) 0.0324(5) Uani 1 1 d U . .
C2 C 0.79947(14) 0.04573(12) 0.61007(12) 0.0319(5) Uani 1 1 d U . .
C3 C 0.91740(17) 0.04679(13) 0.82912(13) 0.0384(6) Uani 1 1 d U . .
C4 C 0.99656(18) 0.05437(13) 0.81570(13) 0.0411(6) Uani 1 1 d U . .
C5 C 1.02083(17) 0.00173(14) 0.77654(12) 0.0410(6) Uani 1 1 d U . .
C6 C 0.9557(2) -0.04155(13) 0.77089(12) 0.0398(6) Uani 1 1 d U . .
C7 C 0.89260(18) -0.01483(13) 0.80374(12) 0.0408(6) Uani 1 1 d U . .
C8 C 0.8684(2) 0.08921(17) 0.87212(15) 0.0615(9) Uani 1 1 d U . .
H8A H 0.8157 0.0732 0.8729 0.092 Uiso 1 1 calc R . .
H8B H 0.8687 0.1329 0.8559 0.092 Uiso 1 1 calc R . .
H8C H 0.8896 0.0886 0.9150 0.092 Uiso 1 1 calc R . .
C9 C 1.0469(2) 0.10797(17) 0.83934(18) 0.0645(9) Uani 1 1 d U . .
H9A H 1.0992 0.1021 0.8234 0.097 Uiso 1 1 calc R . .
H9B H 1.0475 0.1078 0.8856 0.097 Uiso 1 1 calc R . .
H9C H 1.0266 0.1488 0.8243 0.097 Uiso 1 1 calc R . .
C10 C 1.1003(2) -0.0103(2) 0.75063(18) 0.0618(9) Uani 1 1 d U . .
H10A H 1.1000 -0.0494 0.7253 0.093 Uiso 1 1 calc R . .
H10B H 1.1366 -0.0151 0.7857 0.093 Uiso 1 1 calc R . .
H10C H 1.1160 0.0257 0.7241 0.093 Uiso 1 1 calc R . .
C11 C 0.9575(3) -0.10573(15) 0.73777(16) 0.0610(9) Uani 1 1 d U . .
H11A H 1.0081 -0.1124 0.7188 0.092 Uiso 1 1 calc R . .
H11B H 0.9182 -0.1066 0.7047 0.092 Uiso 1 1 calc R . .
H11C H 0.9472 -0.1396 0.7685 0.092 Uiso 1 1 calc R . .
C12 C 0.8138(2) -0.04412(17) 0.81117(17) 0.0598(9) Uani 1 1 d U . .
H12A H 0.7813 -0.0156 0.8362 0.090 Uiso 1 1 calc R . .
H12B H 0.8183 -0.0853 0.8327 0.090 Uiso 1 1 calc R . .
H12C H 0.7908 -0.0504 0.7694 0.090 Uiso 1 1 calc R . .
C13 C 0.95110(16) 0.14059(13) 0.69881(13) 0.0363(5) Uani 1 1 d . . .
C14 C 0.97275(17) 0.25050(12) 0.64724(13) 0.0405(6) Uani 1 1 d U . .
C15 C 0.90663(17) 0.28847(13) 0.63968(15) 0.0447(6) Uani 1 1 d U . .
C16 C 0.91729(17) 0.34631(14) 0.60719(15) 0.0477(7) Uani 1 1 d U . .
H16 H 0.8745 0.3736 0.6011 0.057 Uiso 1 1 calc R . .
C17 C 0.98877(17) 0.36500(12) 0.58356(13) 0.0408(6) Uani 1 1 d U . .
C18 C 1.05322(17) 0.32493(14) 0.59214(15) 0.0458(7) Uani 1 1 d U . .
H18 H 1.1018 0.3376 0.5762 0.055 Uiso 1 1 calc R . .
C19 C 1.04591(18) 0.26653(13) 0.62408(15) 0.0455(6) Uani 1 1 d U . .
C20 C 1.1143(2) 0.22055(18) 0.6324(2) 0.0737(11) Uani 1 1 d U . .
H20 H 1.0930 0.1767 0.6264 0.088 Uiso 1 1 calc R . .
C21 C 1.1435(4) 0.2227(3) 0.6981(4) 0.154(3) Uani 1 1 d U . .
H21A H 1.1008 0.2166 0.7276 0.232 Uiso 1 1 calc R . .
H21B H 1.1675 0.2642 0.7060 0.232 Uiso 1 1 calc R . .
H21C H 1.1814 0.1888 0.7042 0.232 Uiso 1 1 calc R . .
C22 C 1.1755(4) 0.2286(4) 0.5824(5) 0.199(4) Uani 1 1 d U . .
H22A H 1.1519 0.2265 0.5404 0.299 Uiso 1 1 calc R . .
H22B H 1.2136 0.1946 0.5865 0.299 Uiso 1 1 calc R . .
H22C H 1.2007 0.2700 0.5877 0.299 Uiso 1 1 calc R . .
C23 C 0.8284(2) 0.26934(17) 0.6648(2) 0.0719(11) Uani 1 1 d U . .
H23 H 0.8316 0.2262 0.6847 0.086 Uiso 1 1 calc R . .
C24 C 0.7673(2) 0.2690(2) 0.6129(3) 0.1072(17) Uani 1 1 d U . .
H24A H 0.7179 0.2563 0.6309 0.161 Uiso 1 1 calc R . .
H24B H 0.7821 0.2388 0.5798 0.161 Uiso 1 1 calc R . .
H24C H 0.7629 0.3118 0.5947 0.161 Uiso 1 1 calc R . .
C25 C 0.8005(4) 0.3197(4) 0.7156(3) 0.162(3) Uani 1 1 d U . .
H25A H 0.7501 0.3071 0.7319 0.243 Uiso 1 1 calc R . .
H25B H 0.7968 0.3618 0.6959 0.243 Uiso 1 1 calc R . .
H25C H 0.8374 0.3214 0.7505 0.243 Uiso 1 1 calc R . .
C26 C 0.99514(17) 0.42358(14) 0.54825(15) 0.0450(7) Uani 1 1 d U . .
C27 C 0.99793(17) 0.47211(13) 0.51778(15) 0.0439(6) Uani 1 1 d U . .
B1 B 0.72010(19) 0.02334(18) 0.49718(16) 0.0450(8) Uani 1 1 d . . .
H1 H 0.6650 0.0244 0.4698 0.054 Uiso 1 1 calc R . .
B2 B 0.7625(2) -0.04995(16) 0.52261(17) 0.0441(7) Uani 1 1 d . . .
H2 H 0.7353 -0.0971 0.5119 0.053 Uiso 1 1 calc R . .
B3 B 0.72246(17) 0.00344(16) 0.57931(15) 0.0397(7) Uani 1 1 d . . .
H3 H 0.6693 -0.0085 0.6067 0.048 Uiso 1 1 calc R . .
B4 B 0.74248(18) 0.08350(16) 0.55431(15) 0.0406(7) Uani 1 1 d . . .
H4 H 0.7026 0.1239 0.5653 0.049 Uiso 1 1 calc R . .
B5 B 0.79567(19) 0.07878(18) 0.48153(16) 0.0461(8) Uani 1 1 d . . .
H5 H 0.7902 0.1161 0.4439 0.055 Uiso 1 1 calc R . .
B6 B 0.80812(19) -0.00365(19) 0.46259(15) 0.0468(8) Uani 1 1 d . . .
H6 H 0.8112 -0.0205 0.4124 0.056 Uiso 1 1 calc R . .
B7 B 0.86430(19) -0.04004(17) 0.52338(15) 0.0410(7) Uani 1 1 d . . .
H7 H 0.9046 -0.0805 0.5138 0.049 Uiso 1 1 calc R . .
B8 B 0.81133(18) -0.03535(15) 0.59514(15) 0.0382(6) Uani 1 1 d . . .
H8 H 0.8170 -0.0724 0.6330 0.046 Uiso 1 1 calc R . .
B9 B 0.84493(17) 0.09376(15) 0.55411(14) 0.0373(6) Uani 1 1 d . . .
H9 H 0.8724 0.1408 0.5651 0.045 Uiso 1 1 calc R . .
B10 B 0.88543(19) 0.04034(17) 0.49796(14) 0.0412(7) Uani 1 1 d . . .
H10 H 0.9394 0.0524 0.4718 0.049 Uiso 1 1 calc R . .

loop_
_atom_site_aniso_label
_atom_site_aniso_U_11
_atom_site_aniso_U_22
_atom_site_aniso_U_33
_atom_site_aniso_U_23
_atom_site_aniso_U_13
_atom_site_aniso_U_12
Rh 0.03308(12) 0.02597(12) 0.02734(12) 0.00320(7) -0.00155(7) -0.00060(7)
S1 0.0316(3) 0.0487(4) 0.0325(3) -0.0024(3) 0.0023(2) 0.0026(3)
S2 0.0290(3) 0.0529(4) 0.0307(3) -0.0003(3) -0.0003(2) 0.0045(3)
N 0.0563(15) 0.0293(11) 0.0471(13) 0.0084(10) -0.0107(11) -0.0060(10)
C1 0.0272(12) 0.0419(14) 0.0281(11) -0.0002(10) 0.0012(9) 0.0000(10)
C2 0.0296(12) 0.0355(13) 0.0307(12) 0.0034(9) -0.0003(9) -0.0011(10)
C3 0.0537(16) 0.0345(13) 0.0269(12) 0.0001(10) -0.0046(11) 0.0055(11)
C4 0.0534(17) 0.0389(14) 0.0309(13) 0.0028(10) -0.0110(12) 0.0000(12)
C5 0.0467(15) 0.0412(15) 0.0350(14) 0.0057(11) -0.0103(11) 0.0076(12)
C6 0.0613(18) 0.0275(12) 0.0306(13) 0.0053(9) -0.0062(12) 0.0035(12)
C7 0.0539(16) 0.0377(14) 0.0307(13) 0.0089(10) -0.0024(12) -0.0037(12)
C8 0.083(2) 0.059(2) 0.0426(16) -0.0029(14) 0.0129(17) 0.0126(18)
C9 0.076(2) 0.058(2) 0.059(2) -0.0020(16) -0.0280(18) -0.0133(18)
C10 0.0458(18) 0.083(3) 0.0569(19) 0.0026(18) -0.0065(16) 0.0184(18)
C11 0.100(3) 0.0335(15) 0.0496(18) -0.0023(13) -0.0047(18) 0.0140(17)
C12 0.068(2) 0.060(2) 0.0509(18) 0.0161(15) 0.0101(17) -0.0194(16)
C13 0.0395(13) 0.0348(13) 0.0346(13) -0.0003(11) -0.0076(11) 0.0011(11)
C14 0.0528(16) 0.0292(12) 0.0394(14) 0.0063(11) -0.0056(12) -0.0051(11)
C15 0.0429(15) 0.0339(14) 0.0573(17) 0.0130(12) 0.0023(13) -0.0037(11)
C16 0.0452(16) 0.0349(14) 0.0631(19) 0.0162(13) -0.0029(14) -0.0010(12)
C17 0.0474(15) 0.0299(13) 0.0450(15) 0.0096(11) -0.0003(12) -0.0040(11)
C18 0.0426(15) 0.0381(15) 0.0567(18) 0.0081(13) -0.0005(13) -0.0039(12)
C19 0.0468(15) 0.0349(14) 0.0547(17) 0.0060(12) -0.0052(13) -0.0007(12)
C20 0.051(2) 0.057(2) 0.113(3) 0.030(2) -0.002(2) 0.0111(16)
C21 0.120(5) 0.136(6) 0.207(6) 0.012(5) -0.097(5) 0.016(4)
C22 0.102(5) 0.183(7) 0.312(9) 0.114(7) 0.094(6) 0.083(5)
C23 0.0514(19) 0.0510(19) 0.113(3) 0.0312(19) 0.019(2) -0.0044(16)
C24 0.048(2) 0.094(3) 0.179(5) 0.023(3) 0.004(3) -0.013(2)
C25 0.142(6) 0.198(8) 0.146(5) -0.021(5) 0.096(5) -0.056(5)
C26 0.0409(15) 0.0376(14) 0.0564(17) 0.0106(13) 0.0009(13) -0.0027(12)
C27 0.0412(15) 0.0359(14) 0.0545(17) 0.0114(12) 0.0021(13) -0.0062(12)
B1 0.0338(16) 0.064(2) 0.0372(16) 0.0009(15) -0.0066(13) -0.0022(15)
B2 0.0404(17) 0.0476(19) 0.0442(17) -0.0049(14) -0.0043(14) -0.0064(14)
B3 0.0304(14) 0.0466(17) 0.0421(16) 0.0007(13) -0.0008(12) -0.0088(13)
B4 0.0336(15) 0.0492(18) 0.0391(15) 0.0069(13) -0.0055(12) 0.0038(13)
B5 0.0404(17) 0.061(2) 0.0364(16) 0.0109(15) -0.0046(13) 0.0002(15)
B6 0.0406(17) 0.069(2) 0.0312(15) -0.0014(14) -0.0061(13) -0.0008(16)
B7 0.0388(16) 0.0505(18) 0.0336(15) -0.0079(13) -0.0014(13) 0.0020(14)
B8 0.0383(16) 0.0379(15) 0.0383(15) 0.0009(12) 0.0015(13) -0.0029(12)
B9 0.0338(15) 0.0423(16) 0.0359(15) 0.0107(12) 0.0004(12) -0.0004(12)
B10 0.0372(16) 0.061(2) 0.0257(13) 0.0056(13) -0.0017(12) -0.0030(14)

loop_
_atom_type_symbol
_atom_type_description
_atom_type_scat_dispersion_real
_atom_type_scat_dispersion_imag
_atom_type_scat_source
C C 0.0033 0.0016 'International Tables Vol C Tables 4.2.6.8 and 6.1.1.4'
H H 0.0000 0.0000 'International Tables Vol C Tables 4.2.6.8 and 6.1.1.4'
B B 0.0013 0.0007 'International Tables Vol C Tables 4.2.6.8 and 6.1.1.4'
N N 0.0061 0.0033 'International Tables Vol C Tables 4.2.6.8 and 6.1.1.4'
S S 0.1246 0.1234 'International Tables Vol C Tables 4.2.6.8 and 6.1.1.4'
Rh Rh -1.1178 0.9187 'International Tables Vol C Tables 4.2.6.8 and 6.1.1.4'
O O 0.0106 0.0060 'International Tables Vol C Tables 4.2.6.8 and 6.1.1.4'

loop_
_geom_angle_atom_site_label_1
_geom_angle_atom_site_label_2
_geom_angle_atom_site_label_3
_geom_angle
_geom_angle_site_symmetry_1
_geom_angle_site_symmetry_3
_geom_angle_publ_flag
C13 Rh C3 112.36(11) . . ?
C13 Rh C5 117.89(11) . . ?
C3 Rh C5 63.71(10) . . ?
C13 Rh C4 98.57(10) . . ?
C3 Rh C4 37.46(11) . . ?
C5 Rh C4 38.05(10) . . ?
C13 Rh C6 155.93(12) . . ?
C3 Rh C6 62.92(10) . . ?
C5 Rh C6 38.07(12) . . ?
C4 Rh C6 62.76(10) . . ?
C13 Rh C7 149.67(11) . . ?
C3 Rh C7 38.26(10) . . ?
C5 Rh C7 62.75(11) . . ?
C4 Rh C7 62.55(11) . . ?
C6 Rh C7 36.41(11) . . ?
C13 Rh S2 86.82(8) . . ?
C3 Rh S2 155.93(7) . . ?
C5 Rh S2 94.96(8) . . ?
C4 Rh S2 128.74(8) . . ?
C6 Rh S2 93.57(7) . . ?
C7 Rh S2 123.46(7) . . ?
C13 Rh S1 86.71(8) . . ?
C3 Rh S1 103.30(8) . . ?
C5 Rh S1 154.76(8) . . ?
C4 Rh S1 139.22(8) . . ?
C6 Rh S1 117.30(9) . . ?
C7 Rh S1 93.38(8) . . ?
S2 Rh S1 91.77(2) . . ?
C2 S1 Rh 104.99(9) . . ?
C1 S2 Rh 105.01(8) . . ?
C13 N C14 173.8(3) . . ?
C2 C1 B10 110.5(2) . . ?
C2 C1 B7 110.3(2) . . ?
B10 C1 B7 62.83(18) . . ?
C2 C1 B9 61.25(15) . . ?
B10 C1 B9 61.67(18) . . ?
B7 C1 B9 113.1(2) . . ?
C2 C1 B8 61.07(16) . . ?
B10 C1 B8 113.2(2) . . ?
B7 C1 B8 61.52(18) . . ?
B9 C1 B8 113.0(2) . . ?
C2 C1 S2 119.46(16) . . ?
B10 C1 S2 120.13(18) . . ?
B7 C1 S2 120.77(18) . . ?
B9 C1 S2 117.71(18) . . ?
B8 C1 S2 118.51(18) . . ?
C1 C2 B4 110.77(19) . . ?
C1 C2 B3 110.3(2) . . ?
B4 C2 B3 62.32(18) . . ?
C1 C2 B8 61.14(16) . . ?
B4 C2 B8 113.0(2) . . ?
B3 C2 B8 61.62(17) . . ?
C1 C2 B9 60.94(16) . . ?
B4 C2 B9 62.26(17) . . ?
B3 C2 B9 113.1(2) . . ?
B8 C2 B9 112.8(2) . . ?
C1 C2 S1 118.53(16) . . ?
B4 C2 S1 121.02(18) . . ?
B3 C2 S1 121.39(18) . . ?
B8 C2 S1 117.92(17) . . ?
B9 C2 S1 117.76(18) . . ?
C4 C3 C7 108.2(2) . . ?
C4 C3 C8 126.6(3) . . ?
C7 C3 C8 124.4(3) . . ?
C4 C3 Rh 72.57(16) . . ?
C7 C3 Rh 74.03(15) . . ?
C8 C3 Rh 127.1(2) . . ?
C3 C4 C5 108.3(2) . . ?
C3 C4 C9 125.6(3) . . ?
C5 C4 C9 126.1(3) . . ?
C3 C4 Rh 69.97(15) . . ?
C5 C4 Rh 70.33(15) . . ?
C9 C4 Rh 126.1(2) . . ?
C4 C5 C6 107.2(3) . . ?
C4 C5 C10 127.2(3) . . ?
C6 C5 C10 125.4(3) . . ?
C4 C5 Rh 71.62(16) . . ?
C6 C5 Rh 73.02(16) . . ?
C10 C5 Rh 124.8(2) . . ?
C7 C6 C5 108.5(2) . . ?
C7 C6 C11 126.4(3) . . ?
C5 C6 C11 125.1(3) . . ?
C7 C6 Rh 72.31(15) . . ?
C5 C6 Rh 68.92(15) . . ?
C11 C6 Rh 126.71(19) . . ?
C6 C7 C3 107.4(3) . . ?
C6 C7 C12 126.5(3) . . ?
C3 C7 C12 126.0(3) . . ?
C6 C7 Rh 71.28(15) . . ?
C3 C7 Rh 67.71(14) . . ?
C12 C7 Rh 126.0(2) . . ?
C3 C8 H8A 109.5 . . ?
C3 C8 H8B 109.5 . . ?
H8A C8 H8B 109.5 . . ?
C3 C8 H8C 109.5 . . ?
H8A C8 H8C 109.5 . . ?
H8B C8 H8C 109.5 . . ?
C4 C9 H9A 109.5 . . ?
C4 C9 H9B 109.5 . . ?
H9A C9 H9B 109.5 . . ?
C4 C9 H9C 109.5 . . ?
H9A C9 H9C 109.5 . . ?
H9B C9 H9C 109.5 . . ?
C5 C10 H10A 109.5 . . ?
C5 C10 H10B 109.5 . . ?
H10A C10 H10B 109.5 . . ?
C5 C10 H10C 109.5 . . ?
H10A C10 H10C 109.5 . . ?
H10B C10 H10C 109.5 . . ?
C6 C11 H11A 109.5 . . ?
C6 C11 H11B 109.5 . . ?
H11A C11 H11B 109.5 . . ?
C6 C11 H11C 109.5 . . ?
H11A C11 H11C 109.5 . . ?
H11B C11 H11C 109.5 . . ?
C7 C12 H12A 109.5 . . ?
C7 C12 H12B 109.5 . . ?
H12A C12 H12B 109.5 . . ?
C7 C12 H12C 109.5 . . ?
H12A C12 H12C 109.5 . . ?
H12B C12 H12C 109.5 . . ?
N C13 Rh 175.1(2) . . ?
C19 C14 C15 124.5(2) . . ?
C19 C14 N 118.2(3) . . ?
C15 C14 N 117.3(3) . . ?
C16 C15 C14 115.8(3) . . ?
C16 C15 C23 121.2(3) . . ?
C14 C15 C23 123.0(3) . . ?
C17 C16 C15 122.3(3) . . ?
C17 C16 H16 118.9 . . ?
C15 C16 H16 118.9 . . ?
C16 C17 C18 119.6(2) . . ?
C16 C17 C26 119.5(3) . . ?
C18 C17 C26 120.8(3) . . ?
C19 C18 C17 120.5(3) . . ?
C19 C18 H18 119.7 . . ?
C17 C18 H18 119.7 . . ?
C18 C19 C14 117.3(3) . . ?
C18 C19 C20 122.0(3) . . ?
C14 C19 C20 120.7(3) . . ?
C21 C20 C22 114.3(5) . . ?
C21 C20 C19 110.7(4) . . ?
C22 C20 C19 113.2(4) . . ?
C21 C20 H20 106.0 . . ?
C22 C20 H20 106.0 . . ?
C19 C20 H20 106.0 . . ?
C20 C21 H21A 109.5 . . ?
C20 C21 H21B 109.5 . . ?
H21A C21 H21B 109.5 . . ?
C20 C21 H21C 109.5 . . ?
H21A C21 H21C 109.5 . . ?
H21B C21 H21C 109.5 . . ?
C20 C22 H22A 109.5 . . ?
C20 C22 H22B 109.5 . . ?
H22A C22 H22B 109.5 . . ?
C20 C22 H22C 109.5 . . ?
H22A C22 H22C 109.5 . . ?
H22B C22 H22C 109.5 . . ?
C15 C23 C24 112.0(3) . . ?
C15 C23 C25 109.7(4) . . ?
C24 C23 C25 106.1(4) . . ?
C15 C23 H23 109.7 . . ?
C24 C23 H23 109.7 . . ?
C25 C23 H23 109.7 . . ?
C23 C24 H24A 109.5 . . ?
C23 C24 H24B 109.5 . . ?
H24A C24 H24B 109.5 . . ?
C23 C24 H24C 109.5 . . ?
H24A C24 H24C 109.5 . . ?
H24B C24 H24C 109.5 . . ?
C23 C25 H25A 109.5 . . ?
C23 C25 H25B 109.5 . . ?
H25A C25 H25B 109.5 . . ?
C23 C25 H25C 109.5 . . ?
H25A C25 H25C 109.5 . . ?
H25B C25 H25C 109.5 . . ?
C27 C26 C17 177.6(3) . . ?
C26 C27 C27 179.2(5) . 5_766 ?
B3 B1 B5 108.4(2) . . ?
B3 B1 B2 59.82(19) . . ?
B5 B1 B2 108.1(2) . . ?
B3 B1 B4 60.23(18) . . ?
B5 B1 B4 60.40(19) . . ?
B2 B1 B4 108.2(2) . . ?
B3 B1 B6 107.7(2) . . ?
B5 B1 B6 59.9(2) . . ?
B2 B1 B6 59.8(2) . . ?
B4 B1 B6 108.2(2) . . ?
B3 B1 H1 121.7 . . ?
B5 B1 H1 121.5 . . ?
B2 B1 H1 121.8 . . ?
B4 B1 H1 121.4 . . ?
B6 B1 H1 121.9 . . ?
B8 B2 B3 59.96(18) . . ?
B8 B2 B6 107.8(2) . . ?
B3 B2 B6 108.1(2) . . ?
B8 B2 B7 59.84(18) . . ?
B3 B2 B7 108.0(2) . . ?
B6 B2 B7 60.05(19) . . ?
B8 B2 B1 108.0(2) . . ?
B3 B2 B1 60.06(19) . . ?
B6 B2 B1 60.2(2) . . ?
B7 B2 B1 108.2(2) . . ?
B8 B2 H2 121.9 . . ?
B3 B2 H2 121.7 . . ?
B6 B2 H2 121.7 . . ?
B7 B2 H2 121.7 . . ?
B1 B2 H2 121.6 . . ?
C2 B3 B8 59.38(16) . . ?
C2 B3 B2 105.7(2) . . ?
B8 B3 B2 59.97(19) . . ?
C2 B3 B1 105.2(2) . . ?
B8 B3 B1 108.0(2) . . ?
B2 B3 B1 60.1(2) . . ?
C2 B3 B4 58.79(16) . . ?
B8 B3 B4 108.3(2) . . ?
B2 B3 B4 108.3(2) . . ?
B1 B3 B4 59.97(19) . . ?
C2 B3 H3 124.1 . . ?
B8 B3 H3 121.3 . . ?
B2 B3 H3 122.0 . . ?
B1 B3 H3 122.3 . . ?
B4 B3 H3 121.4 . . ?
C2 B4 B1 105.2(2) . . ?
C2 B4 B3 58.89(16) . . ?
B1 B4 B3 59.81(19) . . ?
C2 B4 B9 59.17(16) . . ?
B1 B4 B9 107.4(2) . . ?
B3 B4 B9 107.8(2) . . ?
C2 B4 B5 105.2(2) . . ?
B1 B4 B5 59.73(19) . . ?
B3 B4 B5 107.5(2) . . ?
B9 B4 B5 59.55(18) . . ?
C2 B4 H4 124.1 . . ?
B1 B4 H4 122.5 . . ?
B3 B4 H4 121.7 . . ?
B9 B4 H4 121.7 . . ?
B5 B4 H4 122.6 . . ?
B9 B5 B1 108.0(2) . . ?
B9 B5 B6 107.7(2) . . ?
B1 B5 B6 60.1(2) . . ?
B9 B5 B10 59.59(18) . . ?
B1 B5 B10 108.3(2) . . ?
B6 B5 B10 60.19(19) . . ?
B9 B5 B4 60.18(17) . . ?
B1 B5 B4 59.87(19) . . ?
B6 B5 B4 107.9(2) . . ?
B10 B5 B4 107.9(2) . . ?
B9 B5 H5 121.9 . . ?
B1 B5 H5 121.6 . . ?
B6 B5 H5 121.7 . . ?
B10 B5 H5 121.7 . . ?
B4 B5 H5 121.8 . . ?
B2 B6 B7 60.00(19) . . ?
B2 B6 B5 108.2(2) . . ?
B7 B6 B5 108.5(2) . . ?
B2 B6 B1 60.0(2) . . ?
B7 B6 B1 108.1(2) . . ?
B5 B6 B1 59.9(2) . . ?
B2 B6 B10 108.5(2) . . ?
B7 B6 B10 60.58(18) . . ?
B5 B6 B10 60.05(19) . . ?
B1 B6 B10 108.0(2) . . ?
B2 B6 H6 121.6 . . ?
B7 B6 H6 121.4 . . ?
B5 B6 H6 121.6 . . ?
B1 B6 H6 121.9 . . ?
B10 B6 H6 121.4 . . ?
C1 B7 B8 59.44(16) . . ?
C1 B7 B2 105.6(2) . . ?
B8 B7 B2 59.94(19) . . ?
C1 B7 B6 105.0(2) . . ?
B8 B7 B6 107.8(2) . . ?
B2 B7 B6 59.95(19) . . ?
C1 B7 B10 58.46(17) . . ?
B8 B7 B10 107.9(2) . . ?
B2 B7 B10 107.9(2) . . ?
B6 B7 B10 59.94(19) . . ?
C1 B7 H7 124.1 . . ?
B8 B7 H7 121.4 . . ?
B2 B7 H7 122.1 . . ?
B6 B7 H7 122.4 . . ?
B10 B7 H7 121.7 . . ?
C2 B8 C1 57.79(15) . . ?
C2 B8 B7 105.7(2) . . ?
C1 B8 B7 59.04(17) . . ?
C2 B8 B3 59.00(17) . . ?
C1 B8 B3 105.6(2) . . ?
B7 B8 B3 108.4(2) . . ?
C2 B8 B2 105.5(2) . . ?
C1 B8 B2 105.6(2) . . ?
B7 B8 B2 60.22(19) . . ?
B3 B8 B2 60.07(19) . . ?
C2 B8 H8 123.9 . . ?
C1 B8 H8 123.9 . . ?
B7 B8 H8 121.7 . . ?
B3 B8 H8 121.9 . . ?
B2 B8 H8 122.6 . . ?
C1 B9 C2 57.82(15) . . ?
C1 B9 B10 58.95(16) . . ?
C2 B9 B10 105.6(2) . . ?
C1 B9 B5 105.5(2) . . ?
C2 B9 B5 105.3(2) . . ?
B10 B9 B5 60.39(19) . . ?
C1 B9 B4 105.3(2) . . ?
C2 B9 B4 58.57(16) . . ?
B10 B9 B4 108.7(2) . . ?
B5 B9 B4 60.27(18) . . ?
C1 B9 H9 124.0 . . ?
C2 B9 H9 124.1 . . ?
B10 B9 H9 121.6 . . ?
B5 B9 H9 122.6 . . ?
B4 B9 H9 121.9 . . ?
C1 B10 B9 59.38(16) . . ?
C1 B10 B5 105.5(2) . . ?
B9 B10 B5 60.02(19) . . ?
C1 B10 B6 104.9(2) . . ?
B9 B10 B6 107.7(2) . . ?
B5 B10 B6 59.8(2) . . ?
C1 B10 B7 58.71(16) . . ?
B9 B10 B7 107.9(2) . . ?
B5 B10 B7 107.4(2) . . ?
B6 B10 B7 59.47(19) . . ?
C1 B10 H10 124.1 . . ?
B9 B10 H10 121.3 . . ?
B5 B10 H10 122.3 . . ?
B6 B10 H10 122.7 . . ?
B7 B10 H10 121.9 . . ?

loop_
_geom_bond_atom_site_label_1
_geom_bond_atom_site_label_2
_geom_bond_distance
_geom_bond_site_symmetry_2
_geom_bond_publ_flag
Rh C13 1.927(3) . ?
Rh C3 2.168(3) . ?
Rh C5 2.185(3) . ?
Rh C4 2.202(3) . ?
Rh C6 2.239(3) . ?
Rh C7 2.253(3) . ?
Rh S2 2.3579(7) . ?
Rh S1 2.3715(7) . ?
S1 C2 1.784(3) . ?
S2 C1 1.779(2) . ?
N C13 1.150(3) . ?
N C14 1.408(3) . ?
C1 C2 1.668(3) . ?
C1 B10 1.715(4) . ?
C1 B7 1.720(4) . ?
C1 B9 1.723(4) . ?
C1 B8 1.727(4) . ?
C2 B4 1.717(4) . ?
C2 B3 1.719(4) . ?
C2 B8 1.726(4) . ?
C2 B9 1.728(4) . ?
C3 C4 1.404(4) . ?
C3 C7 1.451(4) . ?
C3 C8 1.518(4) . ?
C4 C5 1.430(4) . ?
C4 C9 1.497(4) . ?
C5 C6 1.444(5) . ?
C5 C10 1.497(5) . ?
C6 C7 1.403(4) . ?
C6 C11 1.504(4) . ?
C7 C12 1.498(4) . ?
C8 H8A 0.9700 . ?
C8 H8B 0.9700 . ?
C8 H8C 0.9700 . ?
C9 H9A 0.9700 . ?
C9 H9B 0.9700 . ?
C9 H9C 0.9700 . ?
C10 H10A 0.9700 . ?
C10 H10B 0.9700 . ?
C10 H10C 0.9700 . ?
C11 H11A 0.9700 . ?
C11 H11B 0.9700 . ?
C11 H11C 0.9700 . ?
C12 H12A 0.9700 . ?
C12 H12B 0.9700 . ?
C12 H12C 0.9700 . ?
C14 C19 1.393(4) . ?
C14 C15 1.396(4) . ?
C15 C16 1.393(4) . ?
C15 C23 1.503(4) . ?
C16 C17 1.385(4) . ?
C16 H16 0.9400 . ?
C17 C18 1.401(4) . ?
C17 C26 1.429(4) . ?
C18 C19 1.391(4) . ?
C18 H18 0.9400 . ?
C19 C20 1.528(4) . ?
C20 C21 1.467(7) . ?
C20 C22 1.499(7) . ?
C20 H20 0.9900 . ?
C21 H21A 0.9700 . ?
C21 H21B 0.9700 . ?
C21 H21C 0.9700 . ?
C22 H22A 0.9700 . ?
C22 H22B 0.9700 . ?
C22 H22C 0.9700 . ?
C23 C24 1.516(7) . ?
C23 C25 1.569(8) . ?
C23 H23 0.9900 . ?
C24 H24A 0.9700 . ?
C24 H24B 0.9700 . ?
C24 H24C 0.9700 . ?
C25 H25A 0.9700 . ?
C25 H25B 0.9700 . ?
C25 H25C 0.9700 . ?
C26 C27 1.195(4) . ?
C27 C27 1.379(5) 5_766 ?
B1 B3 1.770(5) . ?
B1 B5 1.771(5) . ?
B1 B2 1.771(5) . ?
B1 B4 1.773(5) . ?
B1 B6 1.774(5) . ?
B1 H1 1.1100 . ?
B2 B8 1.764(5) . ?
B2 B3 1.766(5) . ?
B2 B6 1.768(5) . ?
B2 B7 1.769(5) . ?
B2 H2 1.1100 . ?
B3 B8 1.764(5) . ?
B3 B4 1.778(5) . ?
B3 H3 1.1100 . ?
B4 B9 1.781(4) . ?
B4 B5 1.783(5) . ?
B4 H4 1.1100 . ?
B5 B9 1.770(5) . ?
B5 B6 1.771(5) . ?
B5 B10 1.776(5) . ?
B5 H5 1.1100 . ?
B6 B7 1.770(5) . ?
B6 B10 1.779(5) . ?
B6 H6 1.1100 . ?
B7 B8 1.763(4) . ?
B7 B10 1.790(5) . ?
B7 H7 1.1100 . ?
B8 H8 1.1100 . ?
B9 B10 1.762(5) . ?
B9 H9 1.1100 . ?
B10 H10 1.1100 . ?

loop_
_geom_torsion_atom_site_label_1
_geom_torsion_atom_site_label_2
_geom_torsion_atom_site_label_3
_geom_torsion_atom_site_label_4
_geom_torsion
_geom_torsion_site_symmetry_1
_geom_torsion_site_symmetry_2
_geom_torsion_site_symmetry_3
_geom_torsion_site_symmetry_4
_geom_torsion_publ_flag
C13 Rh S1 C2 90.91(12) . . . . ?
C3 Rh S1 C2 -156.88(11) . . . . ?
C5 Rh S1 C2 -101.36(19) . . . . ?
C4 Rh S1 C2 -169.77(14) . . . . ?
C6 Rh S1 C2 -90.73(12) . . . . ?
C7 Rh S1 C2 -119.47(11) . . . . ?
S2 Rh S1 C2 4.20(9) . . . . ?
C13 Rh S2 C1 -90.94(12) . . . . ?
C3 Rh S2 C1 125.0(2) . . . . ?
C5 Rh S2 C1 151.32(12) . . . . ?
C4 Rh S2 C1 170.62(13) . . . . ?
C6 Rh S2 C1 113.17(13) . . . . ?
C7 Rh S2 C1 90.89(13) . . . . ?
S1 Rh S2 C1 -4.33(9) . . . . ?
Rh S2 C1 C2 3.6(2) . . . . ?
Rh S2 C1 B10 146.16(19) . . . . ?
Rh S2 C1 B7 -139.44(18) . . . . ?
Rh S2 C1 B9 74.52(18) . . . . ?
Rh S2 C1 B8 -67.38(19) . . . . ?
B10 C1 C2 B4 0.3(3) . . . . ?
B7 C1 C2 B4 -67.3(3) . . . . ?
B9 C1 C2 B4 38.7(2) . . . . ?
B8 C1 C2 B4 -105.6(2) . . . . ?
S2 C1 C2 B4 146.13(19) . . . . ?
B10 C1 C2 B3 67.4(3) . . . . ?
B7 C1 C2 B3 -0.2(3) . . . . ?
B9 C1 C2 B3 105.8(2) . . . . ?
B8 C1 C2 B3 -38.5(2) . . . . ?
S2 C1 C2 B3 -146.78(19) . . . . ?
B10 C1 C2 B8 105.9(2) . . . . ?
B7 C1 C2 B8 38.3(2) . . . . ?
B9 C1 C2 B8 144.3(2) . . . . ?
S2 C1 C2 B8 -108.3(2) . . . . ?
B10 C1 C2 B9 -38.4(2) . . . . ?
B7 C1 C2 B9 -106.0(2) . . . . ?
B8 C1 C2 B9 -144.3(2) . . . . ?
S2 C1 C2 B9 107.4(2) . . . . ?
B10 C1 C2 S1 -146.14(19) . . . . ?
B7 C1 C2 S1 146.29(19) . . . . ?
B9 C1 C2 S1 -107.7(2) . . . . ?
B8 C1 C2 S1 108.0(2) . . . . ?
S2 C1 C2 S1 -0.3(3) . . . . ?
Rh S1 C2 C1 -3.16(19) . . . . ?
Rh S1 C2 B4 -146.08(18) . . . . ?
Rh S1 C2 B3 139.47(18) . . . . ?
Rh S1 C2 B8 67.34(19) . . . . ?
Rh S1 C2 B9 -73.37(19) . . . . ?
C13 Rh C3 C4 -74.21(18) . . . . ?
C5 Rh C3 C4 36.95(16) . . . . ?
C6 Rh C3 C4 79.75(18) . . . . ?
C7 Rh C3 C4 115.5(2) . . . . ?
S2 Rh C3 C4 66.5(3) . . . . ?
S1 Rh C3 C4 -166.14(14) . . . . ?
C13 Rh C3 C7 170.27(17) . . . . ?
C5 Rh C3 C7 -78.57(18) . . . . ?
C4 Rh C3 C7 -115.5(2) . . . . ?
C6 Rh C3 C7 -35.76(17) . . . . ?
S2 Rh C3 C7 -49.0(3) . . . . ?
S1 Rh C3 C7 78.35(16) . . . . ?
C13 Rh C3 C8 48.9(3) . . . . ?
C5 Rh C3 C8 160.0(3) . . . . ?
C4 Rh C3 C8 123.1(3) . . . . ?
C6 Rh C3 C8 -157.2(3) . . . . ?
C7 Rh C3 C8 -121.4(4) . . . . ?
S2 Rh C3 C8 -170.4(2) . . . . ?
S1 Rh C3 C8 -43.1(3) . . . . ?
C7 C3 C4 C5 5.9(3) . . . . ?
C8 C3 C4 C5 176.2(3) . . . . ?
Rh C3 C4 C5 -60.13(18) . . . . ?
C7 C3 C4 C9 -173.3(3) . . . . ?
C8 C3 C4 C9 -2.9(5) . . . . ?
Rh C3 C4 C9 120.7(3) . . . . ?
C7 C3 C4 Rh 65.99(18) . . . . ?
C8 C3 C4 Rh -123.6(3) . . . . ?
C13 Rh C4 C3 115.85(17) . . . . ?
C5 Rh C4 C3 -119.0(2) . . . . ?
C6 Rh C4 C3 -80.21(18) . . . . ?
C7 Rh C4 C3 -39.03(15) . . . . ?
S2 Rh C4 C3 -151.35(13) . . . . ?
S1 Rh C4 C3 20.9(2) . . . . ?
C13 Rh C4 C5 -125.11(18) . . . . ?
C3 Rh C4 C5 119.0(2) . . . . ?
C6 Rh C4 C5 38.84(18) . . . . ?
C7 Rh C4 C5 80.02(18) . . . . ?
S2 Rh C4 C5 -32.3(2) . . . . ?
S1 Rh C4 C5 139.97(15) . . . . ?
C13 Rh C4 C9 -4.2(3) . . . . ?
C3 Rh C4 C9 -120.1(4) . . . . ?
C5 Rh C4 C9 120.9(4) . . . . ?
C6 Rh C4 C9 159.7(3) . . . . ?
C7 Rh C4 C9 -159.1(3) . . . . ?
S2 Rh C4 C9 88.6(3) . . . . ?
S1 Rh C4 C9 -99.1(3) . . . . ?
C3 C4 C5 C6 -5.0(3) . . . . ?
C9 C4 C5 C6 174.2(3) . . . . ?
Rh C4 C5 C6 -64.85(17) . . . . ?
C3 C4 C5 C10 -179.9(3) . . . . ?
C9 C4 C5 C10 -0.8(5) . . . . ?
Rh C4 C5 C10 120.2(3) . . . . ?
C3 C4 C5 Rh 59.90(19) . . . . ?
C9 C4 C5 Rh -121.0(3) . . . . ?
C13 Rh C5 C4 66.2(2) . . . . ?
C3 Rh C5 C4 -36.38(17) . . . . ?
C6 Rh C5 C4 -115.3(2) . . . . ?
C7 Rh C5 C4 -79.43(18) . . . . ?
S2 Rh C5 C4 155.27(16) . . . . ?
S1 Rh C5 C4 -99.9(2) . . . . ?
C13 Rh C5 C6 -178.48(16) . . . . ?
C3 Rh C5 C6 78.89(17) . . . . ?
C4 Rh C5 C6 115.3(2) . . . . ?
C7 Rh C5 C6 35.84(15) . . . . ?
S2 Rh C5 C6 -89.46(15) . . . . ?
S1 Rh C5 C6 15.4(3) . . . . ?
C13 Rh C5 C10 -56.8(3) . . . . ?
C3 Rh C5 C10 -159.4(3) . . . . ?
C4 Rh C5 C10 -123.0(4) . . . . ?
C6 Rh C5 C10 121.7(3) . . . . ?
C7 Rh C5 C10 157.5(3) . . . . ?
S2 Rh C5 C10 32.2(3) . . . . ?
S1 Rh C5 C10 137.1(2) . . . . ?
C4 C5 C6 C7 2.1(3) . . . . ?
C10 C5 C6 C7 177.2(3) . . . . ?
Rh C5 C6 C7 -61.80(18) . . . . ?
C4 C5 C6 C11 -175.3(3) . . . . ?
C10 C5 C6 C11 -0.2(4) . . . . ?
Rh C5 C6 C11 120.8(3) . . . . ?
C4 C5 C6 Rh 63.92(18) . . . . ?
C10 C5 C6 Rh -121.0(3) . . . . ?
C13 Rh C6 C7 122.0(3) . . . . ?
C3 Rh C6 C7 37.57(17) . . . . ?
C5 Rh C6 C7 118.7(2) . . . . ?
C4 Rh C6 C7 79.89(18) . . . . ?
S2 Rh C6 C7 -147.80(16) . . . . ?
S1 Rh C6 C7 -53.96(18) . . . . ?
C13 Rh C6 C5 3.3(3) . . . . ?
C3 Rh C6 C5 -81.14(17) . . . . ?
C4 Rh C6 C5 -38.82(16) . . . . ?
C7 Rh C6 C5 -118.7(2) . . . . ?
S2 Rh C6 C5 93.49(15) . . . . ?
S1 Rh C6 C5 -172.67(13) . . . . ?
C13 Rh C6 C11 -115.4(4) . . . . ?
C3 Rh C6 C11 160.1(4) . . . . ?
C5 Rh C6 C11 -118.7(4) . . . . ?
C4 Rh C6 C11 -157.5(4) . . . . ?
C7 Rh C6 C11 122.6(4) . . . . ?
S2 Rh C6 C11 -25.2(3) . . . . ?
S1 Rh C6 C11 68.6(3) . . . . ?
C5 C6 C7 C3 1.4(3) . . . . ?
C11 C6 C7 C3 178.8(3) . . . . ?
Rh C6 C7 C3 -58.25(18) . . . . ?
C5 C6 C7 C12 -178.9(3) . . . . ?
C11 C6 C7 C12 -1.5(5) . . . . ?
Rh C6 C7 C12 121.5(3) . . . . ?
C5 C6 C7 Rh 59.66(18) . . . . ?
C11 C6 C7 Rh -123.0(3) . . . . ?
C4 C3 C7 C6 -4.5(3) . . . . ?
C8 C3 C7 C6 -175.2(3) . . . . ?
Rh C3 C7 C6 60.50(18) . . . . ?
C4 C3 C7 C12 175.8(3) . . . . ?
C8 C3 C7 C12 5.1(4) . . . . ?
Rh C3 C7 C12 -119.2(3) . . . . ?
C4 C3 C7 Rh -65.02(18) . . . . ?
C8 C3 C7 Rh 124.3(3) . . . . ?
C13 Rh C7 C6 -136.8(2) . . . . ?
C3 Rh C7 C6 -118.7(3) . . . . ?
C5 Rh C7 C6 -37.47(17) . . . . ?
C4 Rh C7 C6 -80.53(19) . . . . ?
S2 Rh C7 C6 39.6(2) . . . . ?
S1 Rh C7 C6 133.96(17) . . . . ?
C13 Rh C7 C3 -18.0(3) . . . . ?
C5 Rh C7 C3 81.28(18) . . . . ?
C4 Rh C7 C3 38.21(16) . . . . ?
C6 Rh C7 C3 118.7(3) . . . . ?
S2 Rh C7 C3 158.35(14) . . . . ?
S1 Rh C7 C3 -107.29(16) . . . . ?
C13 Rh C7 C12 101.2(3) . . . . ?
C3 Rh C7 C12 119.2(3) . . . . ?
C5 Rh C7 C12 -159.5(3) . . . . ?
C4 Rh C7 C12 157.4(3) . . . . ?
C6 Rh C7 C12 -122.1(3) . . . . ?
S2 Rh C7 C12 -82.4(3) . . . . ?
S1 Rh C7 C12 11.9(3) . . . . ?
C19 C14 C15 C16 -0.9(5) . . . . ?
N C14 C15 C16 -177.9(3) . . . . ?
C19 C14 C15 C23 179.4(3) . . . . ?
N C14 C15 C23 2.4(5) . . . . ?
C14 C15 C16 C17 0.3(5) . . . . ?
C23 C15 C16 C17 -180.0(3) . . . . ?
C15 C16 C17 C18 0.1(5) . . . . ?
C15 C16 C17 C26 177.3(3) . . . . ?
C16 C17 C18 C19 0.1(5) . . . . ?
C26 C17 C18 C19 -177.1(3) . . . . ?
C17 C18 C19 C14 -0.6(5) . . . . ?
C17 C18 C19 C20 177.9(3) . . . . ?
C15 C14 C19 C18 1.0(5) . . . . ?
N C14 C19 C18 178.0(3) . . . . ?
C15 C14 C19 C20 -177.5(3) . . . . ?
N C14 C19 C20 -0.6(5) . . . . ?
C18 C19 C20 C21 105.1(5) . . . . ?
C14 C19 C20 C21 -76.4(5) . . . . ?
C18 C19 C20 C22 -24.8(7) . . . . ?
C14 C19 C20 C22 153.7(5) . . . . ?
C16 C15 C23 C24 55.5(5) . . . . ?
C14 C15 C23 C24 -124.8(4) . . . . ?
C16 C15 C23 C25 -62.0(5) . . . . ?
C14 C15 C23 C25 117.7(5) . . . . ?
B3 B1 B2 B8 -37.4(2) . . . . ?
B5 B1 B2 B8 63.7(3) . . . . ?
B4 B1 B2 B8 -0.2(3) . . . . ?
B6 B1 B2 B8 100.7(2) . . . . ?
B5 B1 B2 B3 101.1(2) . . . . ?
B4 B1 B2 B3 37.2(2) . . . . ?
B6 B1 B2 B3 138.1(2) . . . . ?
B3 B1 B2 B6 -138.1(2) . . . . ?
B5 B1 B2 B6 -36.9(2) . . . . ?
B4 B1 B2 B6 -100.9(2) . . . . ?
B3 B1 B2 B7 -100.7(2) . . . . ?
B5 B1 B2 B7 0.4(3) . . . . ?
B4 B1 B2 B7 -63.5(3) . . . . ?
B6 B1 B2 B7 37.4(2) . . . . ?
C1 C2 B3 B8 38.27(19) . . . . ?
B4 C2 B3 B8 141.7(2) . . . . ?
B9 C2 B3 B8 104.4(2) . . . . ?
S1 C2 B3 B8 -107.1(2) . . . . ?
C1 C2 B3 B2 -1.3(3) . . . . ?
B4 C2 B3 B2 102.1(2) . . . . ?
B8 C2 B3 B2 -39.6(2) . . . . ?
B9 C2 B3 B2 64.8(3) . . . . ?
S1 C2 B3 B2 -146.7(2) . . . . ?
C1 C2 B3 B1 -63.9(3) . . . . ?
B4 C2 B3 B1 39.5(2) . . . . ?
B8 C2 B3 B1 -102.2(2) . . . . ?
B9 C2 B3 B1 2.1(3) . . . . ?
S1 C2 B3 B1 150.7(2) . . . . ?
C1 C2 B3 B4 -103.5(2) . . . . ?
B8 C2 B3 B4 -141.7(2) . . . . ?
B9 C2 B3 B4 -37.4(2) . . . . ?
S1 C2 B3 B4 111.2(2) . . . . ?
B8 B2 B3 C2 39.3(2) . . . . ?
B6 B2 B3 C2 -61.2(3) . . . . ?
B7 B2 B3 C2 2.3(3) . . . . ?
B1 B2 B3 C2 -98.8(2) . . . . ?
B6 B2 B3 B8 -100.5(2) . . . . ?
B7 B2 B3 B8 -37.0(2) . . . . ?
B1 B2 B3 B8 -138.1(2) . . . . ?
B8 B2 B3 B1 138.1(2) . . . . ?
B6 B2 B3 B1 37.6(2) . . . . ?
B7 B2 B3 B1 101.1(3) . . . . ?
B8 B2 B3 B4 101.0(2) . . . . ?
B6 B2 B3 B4 0.5(3) . . . . ?
B7 B2 B3 B4 64.0(3) . . . . ?
B1 B2 B3 B4 -37.1(2) . . . . ?
B5 B1 B3 C2 -1.1(3) . . . . ?
B2 B1 B3 C2 99.6(2) . . . . ?
B4 B1 B3 C2 -38.9(2) . . . . ?
B6 B1 B3 C2 62.3(3) . . . . ?
B5 B1 B3 B8 -63.3(3) . . . . ?
B2 B1 B3 B8 37.4(2) . . . . ?
B4 B1 B3 B8 -101.1(2) . . . . ?
B6 B1 B3 B8 0.1(3) . . . . ?
B5 B1 B3 B2 -100.7(3) . . . . ?
B4 B1 B3 B2 -138.6(2) . . . . ?
B6 B1 B3 B2 -37.3(2) . . . . ?
B5 B1 B3 B4 37.9(2) . . . . ?
B2 B1 B3 B4 138.6(2) . . . . ?
B6 B1 B3 B4 101.3(3) . . . . ?
C1 C2 B4 B1 63.3(3) . . . . ?
B3 C2 B4 B1 -39.4(2) . . . . ?
B8 C2 B4 B1 -3.1(3) . . . . ?
B9 C2 B4 B1 101.5(2) . . . . ?
S1 C2 B4 B1 -151.20(19) . . . . ?
C1 C2 B4 B3 102.7(2) . . . . ?
B8 C2 B4 B3 36.3(2) . . . . ?
B9 C2 B4 B3 140.9(2) . . . . ?
S1 C2 B4 B3 -111.8(2) . . . . ?
C1 C2 B4 B9 -38.2(2) . . . . ?
B3 C2 B4 B9 -140.9(2) . . . . ?
B8 C2 B4 B9 -104.6(2) . . . . ?
S1 C2 B4 B9 107.3(2) . . . . ?
C1 C2 B4 B5 1.2(3) . . . . ?
B3 C2 B4 B5 -101.5(3) . . . . ?
B8 C2 B4 B5 -65.2(3) . . . . ?
B9 C2 B4 B5 39.3(2) . . . . ?
S1 C2 B4 B5 146.7(2) . . . . ?
B3 B1 B4 C2 39.0(2) . . . . ?
B5 B1 B4 C2 -99.0(2) . . . . ?
B2 B1 B4 C2 1.9(3) . . . . ?
B6 B1 B4 C2 -61.4(3) . . . . ?
B5 B1 B4 B3 -137.9(2) . . . . ?
B2 B1 B4 B3 -37.0(2) . . . . ?
B6 B1 B4 B3 -100.4(3) . . . . ?
B3 B1 B4 B9 100.8(2) . . . . ?
B5 B1 B4 B9 -37.1(2) . . . . ?
B2 B1 B4 B9 63.8(3) . . . . ?
B6 B1 B4 B9 0.5(3) . . . . ?
B3 B1 B4 B5 137.9(2) . . . . ?
B2 B1 B4 B5 100.9(3) . . . . ?
B6 B1 B4 B5 37.5(2) . . . . ?
B8 B3 B4 C2 -34.2(2) . . . . ?
B2 B3 B4 C2 -97.7(2) . . . . ?
B1 B3 B4 C2 -134.8(2) . . . . ?
C2 B3 B4 B1 134.8(2) . . . . ?
B8 B3 B4 B1 100.7(2) . . . . ?
B2 B3 B4 B1 37.2(2) . . . . ?
C2 B3 B4 B9 34.7(2) . . . . ?
B8 B3 B4 B9 0.5(3) . . . . ?
B2 B3 B4 B9 -63.0(3) . . . . ?
B1 B3 B4 B9 -100.2(2) . . . . ?
C2 B3 B4 B5 97.5(2) . . . . ?
B8 B3 B4 B5 63.3(3) . . . . ?
B2 B3 B4 B5 -0.2(3) . . . . ?
B1 B3 B4 B5 -37.4(2) . . . . ?
B3 B1 B5 B9 -0.3(3) . . . . ?
B2 B1 B5 B9 -63.6(3) . . . . ?
B4 B1 B5 B9 37.5(2) . . . . ?
B6 B1 B5 B9 -100.5(3) . . . . ?
B3 B1 B5 B6 100.2(3) . . . . ?
B2 B1 B5 B6 36.9(2) . . . . ?
B4 B1 B5 B6 138.0(2) . . . . ?
B3 B1 B5 B10 62.8(3) . . . . ?
B2 B1 B5 B10 -0.6(3) . . . . ?
B4 B1 B5 B10 100.6(2) . . . . ?
B6 B1 B5 B10 -37.5(2) . . . . ?
B3 B1 B5 B4 -37.8(2) . . . . ?
B2 B1 B5 B4 -101.1(2) . . . . ?
B6 B1 B5 B4 -138.0(2) . . . . ?
C2 B4 B5 B9 -39.2(2) . . . . ?
B1 B4 B5 B9 -138.1(2) . . . . ?
B3 B4 B5 B9 -100.7(2) . . . . ?
C2 B4 B5 B1 99.0(2) . . . . ?
B3 B4 B5 B1 37.4(2) . . . . ?
B9 B4 B5 B1 138.1(2) . . . . ?
C2 B4 B5 B6 61.4(3) . . . . ?
B1 B4 B5 B6 -37.6(2) . . . . ?
B3 B4 B5 B6 -0.2(3) . . . . ?
B9 B4 B5 B6 100.6(2) . . . . ?
C2 B4 B5 B10 -2.2(3) . . . . ?
B1 B4 B5 B10 -101.2(3) . . . . ?
B3 B4 B5 B10 -63.8(3) . . . . ?
B9 B4 B5 B10 37.0(2) . . . . ?
B8 B2 B6 B7 37.4(2) . . . . ?
B3 B2 B6 B7 100.8(2) . . . . ?
B1 B2 B6 B7 138.3(2) . . . . ?
B8 B2 B6 B5 -63.9(3) . . . . ?
B3 B2 B6 B5 -0.6(3) . . . . ?
B7 B2 B6 B5 -101.3(2) . . . . ?
B1 B2 B6 B5 37.0(2) . . . . ?
B8 B2 B6 B1 -100.9(2) . . . . ?
B3 B2 B6 B1 -37.5(2) . . . . ?
B7 B2 B6 B1 -138.3(2) . . . . ?
B8 B2 B6 B10 -0.3(3) . . . . ?
B3 B2 B6 B10 63.1(3) . . . . ?
B7 B2 B6 B10 -37.7(2) . . . . ?
B1 B2 B6 B10 100.6(3) . . . . ?
B9 B5 B6 B2 64.0(3) . . . . ?
B1 B5 B6 B2 -37.0(2) . . . . ?
B10 B5 B6 B2 101.3(2) . . . . ?
B4 B5 B6 B2 0.5(3) . . . . ?
B9 B5 B6 B7 0.4(3) . . . . ?
B1 B5 B6 B7 -100.6(3) . . . . ?
B10 B5 B6 B7 37.7(2) . . . . ?
B4 B5 B6 B7 -63.1(3) . . . . ?
B9 B5 B6 B1 101.0(2) . . . . ?
B10 B5 B6 B1 138.3(2) . . . . ?
B4 B5 B6 B1 37.4(2) . . . . ?
B9 B5 B6 B10 -37.3(2) . . . . ?
B1 B5 B6 B10 -138.3(2) . . . . ?
B4 B5 B6 B10 -100.8(2) . . . . ?
B3 B1 B6 B2 37.3(2) . . . . ?
B5 B1 B6 B2 138.7(2) . . . . ?
B4 B1 B6 B2 101.0(2) . . . . ?
B3 B1 B6 B7 0.0(3) . . . . ?
B5 B1 B6 B7 101.4(3) . . . . ?
B2 B1 B6 B7 -37.3(2) . . . . ?
B4 B1 B6 B7 63.7(3) . . . . ?
B3 B1 B6 B5 -101.4(2) . . . . ?
B2 B1 B6 B5 -138.7(2) . . . . ?
B4 B1 B6 B5 -37.8(2) . . . . ?
B3 B1 B6 B10 -64.1(3) . . . . ?
B5 B1 B6 B10 37.3(2) . . . . ?
B2 B1 B6 B10 -101.4(2) . . . . ?
B4 B1 B6 B10 -0.4(3) . . . . ?
C2 C1 B7 B8 -38.1(2) . . . . ?
B10 C1 B7 B8 -141.4(2) . . . . ?
B9 C1 B7 B8 -104.5(2) . . . . ?
S2 C1 B7 B8 108.0(2) . . . . ?
C2 C1 B7 B2 1.6(3) . . . . ?
B10 C1 B7 B2 -101.8(2) . . . . ?
B9 C1 B7 B2 -64.8(3) . . . . ?
B8 C1 B7 B2 39.7(2) . . . . ?
S2 C1 B7 B2 147.7(2) . . . . ?
C2 C1 B7 B6 64.0(3) . . . . ?
B10 C1 B7 B6 -39.4(2) . . . . ?
B9 C1 B7 B6 -2.4(3) . . . . ?
B8 C1 B7 B6 102.1(2) . . . . ?
S2 C1 B7 B6 -149.91(19) . . . . ?
C2 C1 B7 B10 103.3(2) . . . . ?
B9 C1 B7 B10 36.9(2) . . . . ?
B8 C1 B7 B10 141.4(2) . . . . ?
S2 C1 B7 B10 -110.6(2) . . . . ?
B8 B2 B7 C1 -39.5(2) . . . . ?
B3 B2 B7 C1 -2.4(3) . . . . ?
B6 B2 B7 C1 98.6(2) . . . . ?
B1 B2 B7 C1 61.2(3) . . . . ?
B3 B2 B7 B8 37.1(2) . . . . ?
B6 B2 B7 B8 138.0(2) . . . . ?
B1 B2 B7 B8 100.6(2) . . . . ?
B8 B2 B7 B6 -138.0(2) . . . . ?
B3 B2 B7 B6 -101.0(3) . . . . ?
B1 B2 B7 B6 -37.4(2) . . . . ?
B8 B2 B7 B10 -100.7(2) . . . . ?
B3 B2 B7 B10 -63.7(3) . . . . ?
B6 B2 B7 B10 37.3(2) . . . . ?
B1 B2 B7 B10 -0.1(3) . . . . ?
B2 B6 B7 C1 -99.6(2) . . . . ?
B5 B6 B7 C1 1.2(3) . . . . ?
B1 B6 B7 C1 -62.3(3) . . . . ?
B10 B6 B7 C1 38.6(2) . . . . ?
B2 B6 B7 B8 -37.4(2) . . . . ?
B5 B6 B7 B8 63.3(3) . . . . ?
B1 B6 B7 B8 -0.1(3) . . . . ?
B10 B6 B7 B8 100.8(2) . . . . ?
B5 B6 B7 B2 100.8(3) . . . . ?
B1 B6 B7 B2 37.3(2) . . . . ?
B10 B6 B7 B2 138.3(2) . . . . ?
B2 B6 B7 B10 -138.3(2) . . . . ?
B5 B6 B7 B10 -37.5(2) . . . . ?
B1 B6 B7 B10 -101.0(3) . . . . ?
B4 C2 B8 C1 101.9(2) . . . . ?
B3 C2 B8 C1 138.5(2) . . . . ?
B9 C2 B8 C1 33.6(2) . . . . ?
S1 C2 B8 C1 -109.0(2) . . . . ?
C1 C2 B8 B7 -36.09(19) . . . . ?
B4 C2 B8 B7 65.8(3) . . . . ?
B3 C2 B8 B7 102.4(2) . . . . ?
B9 C2 B8 B7 -2.5(3) . . . . ?
S1 C2 B8 B7 -145.07(19) . . . . ?
C1 C2 B8 B3 -138.5(2) . . . . ?
B4 C2 B8 B3 -36.6(2) . . . . ?
B9 C2 B8 B3 -104.9(2) . . . . ?
S1 C2 B8 B3 112.6(2) . . . . ?
C1 C2 B8 B2 -98.9(2) . . . . ?
B4 C2 B8 B2 3.0(3) . . . . ?
B3 C2 B8 B2 39.6(2) . . . . ?
B9 C2 B8 B2 -65.3(3) . . . . ?
S1 C2 B8 B2 152.16(19) . . . . ?
B10 C1 B8 C2 -101.5(2) . . . . ?
B7 C1 B8 C2 -138.6(2) . . . . ?
B9 C1 B8 C2 -33.8(2) . . . . ?
S2 C1 B8 C2 109.8(2) . . . . ?
C2 C1 B8 B7 138.6(2) . . . . ?
B10 C1 B8 B7 37.1(2) . . . . ?
B9 C1 B8 B7 104.8(2) . . . . ?
S2 C1 B8 B7 -111.6(2) . . . . ?
C2 C1 B8 B3 36.17(19) . . . . ?
B10 C1 B8 B3 -65.3(3) . . . . ?
B7 C1 B8 B3 -102.4(2) . . . . ?
B9 C1 B8 B3 2.4(3) . . . . ?
S2 C1 B8 B3 146.00(19) . . . . ?
C2 C1 B8 B2 98.8(2) . . . . ?
B10 C1 B8 B2 -2.7(3) . . . . ?
B7 C1 B8 B2 -39.8(2) . . . . ?
B9 C1 B8 B2 65.0(3) . . . . ?
S2 C1 B8 B2 -151.38(19) . . . . ?
C1 B7 B8 C2 35.54(18) . . . . ?
B2 B7 B8 C2 -99.2(2) . . . . ?
B6 B7 B8 C2 -61.7(3) . . . . ?
B10 B7 B8 C2 1.6(3) . . . . ?
B2 B7 B8 C1 -134.7(2) . . . . ?
B6 B7 B8 C1 -97.3(2) . . . . ?
B10 B7 B8 C1 -33.9(2) . . . . ?
C1 B7 B8 B3 97.5(2) . . . . ?
B2 B7 B8 B3 -37.2(2) . . . . ?
B6 B7 B8 B3 0.2(3) . . . . ?
B10 B7 B8 B3 63.5(3) . . . . ?
C1 B7 B8 B2 134.7(2) . . . . ?
B6 B7 B8 B2 37.4(2) . . . . ?
B10 B7 B8 B2 100.8(2) . . . . ?
B2 B3 B8 C2 134.9(2) . . . . ?
B1 B3 B8 C2 97.4(2) . . . . ?
B4 B3 B8 C2 33.9(2) . . . . ?
C2 B3 B8 C1 -35.63(18) . . . . ?
B2 B3 B8 C1 99.3(2) . . . . ?
B1 B3 B8 C1 61.8(3) . . . . ?
B4 B3 B8 C1 -1.7(3) . . . . ?
C2 B3 B8 B7 -97.6(2) . . . . ?
B2 B3 B8 B7 37.3(2) . . . . ?
B1 B3 B8 B7 -0.2(3) . . . . ?
B4 B3 B8 B7 -63.7(3) . . . . ?
C2 B3 B8 B2 -134.9(2) . . . . ?
B1 B3 B8 B2 -37.5(2) . . . . ?
B4 B3 B8 B2 -101.0(2) . . . . ?
B3 B2 B8 C2 -39.1(2) . . . . ?
B6 B2 B8 C2 62.0(3) . . . . ?
B7 B2 B8 C2 99.4(2) . . . . ?
B1 B2 B8 C2 -1.6(3) . . . . ?
B3 B2 B8 C1 -99.3(2) . . . . ?
B6 B2 B8 C1 1.8(3) . . . . ?
B7 B2 B8 C1 39.2(2) . . . . ?
B1 B2 B8 C1 -61.8(3) . . . . ?
B3 B2 B8 B7 -138.5(2) . . . . ?
B6 B2 B8 B7 -37.5(2) . . . . ?
B1 B2 B8 B7 -101.1(3) . . . . ?
B6 B2 B8 B3 101.0(3) . . . . ?
B7 B2 B8 B3 138.5(2) . . . . ?
B1 B2 B8 B3 37.5(2) . . . . ?
B10 C1 B9 C2 138.6(2) . . . . ?
B7 C1 B9 C2 101.2(2) . . . . ?
B8 C1 B9 C2 33.7(2) . . . . ?
S2 C1 B9 C2 -110.21(19) . . . . ?
C2 C1 B9 B10 -138.6(2) . . . . ?
B7 C1 B9 B10 -37.4(2) . . . . ?
B8 C1 B9 B10 -104.9(2) . . . . ?
S2 C1 B9 B10 111.2(2) . . . . ?
C2 C1 B9 B5 -98.5(2) . . . . ?
B10 C1 B9 B5 40.1(2) . . . . ?
B7 C1 B9 B5 2.7(3) . . . . ?
B8 C1 B9 B5 -64.8(3) . . . . ?
S2 C1 B9 B5 151.24(18) . . . . ?
C2 C1 B9 B4 -35.78(19) . . . . ?
B10 C1 B9 B4 102.8(2) . . . . ?
B7 C1 B9 B4 65.5(3) . . . . ?
B8 C1 B9 B4 -2.1(3) . . . . ?
S2 C1 B9 B4 -145.99(18) . . . . ?
B4 C2 B9 C1 -138.6(2) . . . . ?
B3 C2 B9 C1 -101.2(2) . . . . ?
B8 C2 B9 C1 -33.7(2) . . . . ?
S1 C2 B9 C1 109.0(2) . . . . ?
C1 C2 B9 B10 36.02(18) . . . . ?
B4 C2 B9 B10 -102.6(2) . . . . ?
B3 C2 B9 B10 -65.2(3) . . . . ?
B8 C2 B9 B10 2.3(3) . . . . ?
S1 C2 B9 B10 144.98(18) . . . . ?
C1 C2 B9 B5 98.9(2) . . . . ?
B4 C2 B9 B5 -39.7(2) . . . . ?
B3 C2 B9 B5 -2.3(3) . . . . ?
B8 C2 B9 B5 65.3(3) . . . . ?
S1 C2 B9 B5 -152.11(19) . . . . ?
C1 C2 B9 B4 138.6(2) . . . . ?
B3 C2 B9 B4 37.4(2) . . . . ?
B8 C2 B9 B4 105.0(2) . . . . ?
S1 C2 B9 B4 -112.4(2) . . . . ?
B1 B5 B9 C1 61.7(3) . . . . ?
B6 B5 B9 C1 -1.8(3) . . . . ?
B10 B5 B9 C1 -39.4(2) . . . . ?
B4 B5 B9 C1 99.1(2) . . . . ?
B1 B5 B9 C2 1.5(3) . . . . ?
B6 B5 B9 C2 -62.0(3) . . . . ?
B10 B5 B9 C2 -99.6(2) . . . . ?
B4 B5 B9 C2 38.9(2) . . . . ?
B1 B5 B9 B10 101.1(3) . . . . ?
B6 B5 B9 B10 37.6(2) . . . . ?
B4 B5 B9 B10 138.4(2) . . . . ?
B1 B5 B9 B4 -37.4(2) . . . . ?
B6 B5 B9 B4 -100.9(3) . . . . ?
B10 B5 B9 B4 -138.4(2) . . . . ?
C2 B4 B9 C1 35.45(18) . . . . ?
B1 B4 B9 C1 -62.2(3) . . . . ?
B3 B4 B9 C1 0.9(3) . . . . ?
B5 B4 B9 C1 -99.3(2) . . . . ?
B1 B4 B9 C2 -97.6(2) . . . . ?
B3 B4 B9 C2 -34.6(2) . . . . ?
B5 B4 B9 C2 -134.8(2) . . . . ?
C2 B4 B9 B10 97.3(2) . . . . ?
B1 B4 B9 B10 -0.3(3) . . . . ?
B3 B4 B9 B10 62.7(3) . . . . ?
B5 B4 B9 B10 -37.5(2) . . . . ?
C2 B4 B9 B5 134.8(2) . . . . ?
B1 B4 B9 B5 37.2(2) . . . . ?
B3 B4 B9 B5 100.2(3) . . . . ?
C2 C1 B10 B9 38.2(2) . . . . ?
B7 C1 B10 B9 141.1(2) . . . . ?
B8 C1 B10 B9 104.6(2) . . . . ?
S2 C1 B10 B9 -107.3(2) . . . . ?
C2 C1 B10 B5 -1.7(3) . . . . ?
B7 C1 B10 B5 101.2(2) . . . . ?
B9 C1 B10 B5 -39.9(2) . . . . ?
B8 C1 B10 B5 64.7(3) . . . . ?
S2 C1 B10 B5 -147.2(2) . . . . ?
C2 C1 B10 B6 -63.8(3) . . . . ?
B7 C1 B10 B6 39.1(2) . . . . ?
B9 C1 B10 B6 -102.1(2) . . . . ?
B8 C1 B10 B6 2.5(3) . . . . ?
S2 C1 B10 B6 150.6(2) . . . . ?
C2 C1 B10 B7 -102.9(2) . . . . ?
B9 C1 B10 B7 -141.1(2) . . . . ?
B8 C1 B10 B7 -36.6(2) . . . . ?
S2 C1 B10 B7 111.5(2) . . . . ?
C2 B9 B10 C1 -35.52(18) . . . . ?
B5 B9 B10 C1 -134.5(2) . . . . ?
B4 B9 B10 C1 -97.0(2) . . . . ?
C1 B9 B10 B5 134.5(2) . . . . ?
C2 B9 B10 B5 98.9(2) . . . . ?
B4 B9 B10 B5 37.4(2) . . . . ?
C1 B9 B10 B6 97.1(2) . . . . ?
C2 B9 B10 B6 61.6(3) . . . . ?
B5 B9 B10 B6 -37.4(2) . . . . ?
B4 B9 B10 B6 0.1(3) . . . . ?
C1 B9 B10 B7 34.30(19) . . . . ?
C2 B9 B10 B7 -1.2(3) . . . . ?
B5 B9 B10 B7 -100.2(2) . . . . ?
B4 B9 B10 B7 -62.7(3) . . . . ?
B9 B5 B10 C1 39.6(2) . . . . ?
B1 B5 B10 C1 -61.0(3) . . . . ?
B6 B5 B10 C1 -98.4(2) . . . . ?
B4 B5 B10 C1 2.4(3) . . . . ?
B1 B5 B10 B9 -100.6(2) . . . . ?
B6 B5 B10 B9 -138.0(2) . . . . ?
B4 B5 B10 B9 -37.2(2) . . . . ?
B9 B5 B10 B6 138.0(2) . . . . ?
B1 B5 B10 B6 37.4(2) . . . . ?
B4 B5 B10 B6 100.8(3) . . . . ?
B9 B5 B10 B7 101.1(2) . . . . ?
B1 B5 B10 B7 0.5(3) . . . . ?
B6 B5 B10 B7 -36.9(2) . . . . ?
B4 B5 B10 B7 63.8(3) . . . . ?
B2 B6 B10 C1 -1.3(3) . . . . ?
B7 B6 B10 C1 -38.7(2) . . . . ?
B5 B6 B10 C1 99.6(2) . . . . ?
B1 B6 B10 C1 62.3(3) . . . . ?
B2 B6 B10 B9 -63.3(3) . . . . ?
B7 B6 B10 B9 -100.8(2) . . . . ?
B5 B6 B10 B9 37.5(2) . . . . ?
B1 B6 B10 B9 0.2(3) . . . . ?
B2 B6 B10 B5 -100.8(3) . . . . ?
B7 B6 B10 B5 -138.3(2) . . . . ?
B1 B6 B10 B5 -37.3(2) . . . . ?
B2 B6 B10 B7 37.4(2) . . . . ?
B5 B6 B10 B7 138.3(2) . . . . ?
B1 B6 B10 B7 101.0(3) . . . . ?
B8 B7 B10 C1 34.3(2) . . . . ?
B2 B7 B10 C1 97.7(2) . . . . ?
B6 B7 B10 C1 135.0(2) . . . . ?
C1 B7 B10 B9 -34.57(19) . . . . ?
B8 B7 B10 B9 -0.2(3) . . . . ?
B2 B7 B10 B9 63.1(3) . . . . ?
B6 B7 B10 B9 100.4(2) . . . . ?
C1 B7 B10 B5 -97.9(2) . . . . ?
B8 B7 B10 B5 -63.6(3) . . . . ?
B2 B7 B10 B5 -0.2(3) . . . . ?
B6 B7 B10 B5 37.1(2) . . . . ?
C1 B7 B10 B6 -135.0(2) . . . . ?
B8 B7 B10 B6 -100.6(2) . . . . ?
B2 B7 B10 B6 -37.3(2) . . . . ?

loop_
_platon_squeeze_void_nr
_platon_squeeze_void_average_x
_platon_squeeze_void_average_y
_platon_squeeze_void_average_z
_platon_squeeze_void_volume
_platon_squeeze_void_count_electrons
1 -0.036 0.226 0.414 154.9 37.8
2 -0.036 0.274 0.914 154.9 38.0
3 0.036 0.726 0.086 155.0 37.9
4 0.036 0.774 0.586 154.9 37.5
5 0.464 0.274 0.586 154.9 36.9
6 0.464 0.226 0.086 154.9 37.6
7 0.536 0.726 0.414 155.0 37.4
8 0.536 0.774 0.914 154.8 37.9
